data_7716876
loop_
_publ_author_name
'Le Garrec, St&#xe9;phen'
'Martins-Bessa, David'
'Wolff, Mariusz'
'Delavaux-Nicot, B&#xe9;atrice'
'Mallet-Ladeira, Sonia'
'Serpentini, Charles-Louis'
'Benoist, Eric'
'Bedos-Belval, Florence'
'Fery-Forgues, Suzanne'

_publ_section_title
;
 Dinuclear tricarbonylrhenium(I) complexes: impact of regioisomerism on
 the photoluminescence properties.
;
_journal_issue 40
_journal_name_full 'Dalton transactions (Cambridge, England : 2003)'
_journal_page_first 16512
_journal_page_last 16529
_journal_paper_doi 10.1039/d4dt01907e
_journal_volume 53
_journal_year 2024
_chemical_formula_moiety 'C24 H26 Cl N4 O3 Re'
_chemical_formula_sum 'C24 H26 Cl N4 O3 Re'
_chemical_formula_weight 640.15
_space_group_IT_number 61
_space_group_name_Hall '-P 2ac 2ab'
_space_group_name_H-M_alt 'P b c a'
_symmetry_cell_setting orthorhombic
_symmetry_Int_Tables_number 61
_symmetry_space_group_name_Hall '-P 2ac 2ab'
_symmetry_space_group_name_H-M 'P b c a'
_atom_sites_solution_hydrogens geom
_atom_sites_solution_primary dual
_atom_sites_solution_secondary difmap
_audit_update_record
;
2024-06-24 deposited with the CCDC.	2024-08-26 downloaded from the CCDC.
;
_cell_angle_alpha 90
_cell_angle_beta 90
_cell_angle_gamma 90
_cell_formula_units_Z 8
_cell_length_a 11.4066(7)
_cell_length_b 17.3844(10)
_cell_length_c 24.7532(15)
_cell_measurement_reflns_used 9946
_cell_measurement_temperature 193(2)
_cell_measurement_theta_max 31.38
_cell_measurement_theta_min 2.29
_cell_volume 4908.5(5)
_computing_cell_refinement 'Bruker SAINT'
_computing_data_collection 'Bruker APEX2'
_computing_data_reduction 'Bruker SAINT'
_computing_molecular_graphics 'Ortep-3 for Windows (Farrugia, 1997)'
_computing_publication_material 'WinGX publication routines (Farrugia, 1999)'
_computing_structure_refinement 'SHELXL-2019/3 (Sheldrick, 2015)'
_computing_structure_solution 'SHELXT (Sheldrick 2015)'
_diffrn_ambient_temperature 193(2)
_diffrn_measured_fraction_theta_full 1
_diffrn_measured_fraction_theta_max 0.998
_diffrn_measurement_device_type 'Bruker D8 VENTURE PHOTON3'
_diffrn_measurement_method 'phi and omega scans'
_diffrn_radiation_monochromator triumph
_diffrn_radiation_source 'fine focus sealed tube'
_diffrn_radiation_type MoK\a
_diffrn_radiation_wavelength 0.71073
_diffrn_reflns_av_R_equivalents 0.052
_diffrn_reflns_av_unetI/netI 0.0189
_diffrn_reflns_Laue_measured_fraction_full 1
_diffrn_reflns_Laue_measured_fraction_max 0.998
_diffrn_reflns_limit_h_max 17
_diffrn_reflns_limit_h_min -17
_diffrn_reflns_limit_k_max 26
_diffrn_reflns_limit_k_min -27
_diffrn_reflns_limit_l_max 38
_diffrn_reflns_limit_l_min -38
_diffrn_reflns_number 200053
_diffrn_reflns_point_group_measured_fraction_full 1
_diffrn_reflns_point_group_measured_fraction_max 0.998
_diffrn_reflns_theta_full 25.242
_diffrn_reflns_theta_max 33.784
_diffrn_reflns_theta_min 2.289
_diffrn_standards_decay_% 0
_diffrn_standards_interval_count 0
_diffrn_standards_interval_time 0
_diffrn_standards_number 0
_exptl_absorpt_coefficient_mu 5.093
_exptl_absorpt_correction_T_max 0.7467
_exptl_absorpt_correction_T_min 0.5619
_exptl_absorpt_correction_type multi-scan
_exptl_absorpt_process_details 'SADABS(Bruker AXS Inc.)'
_exptl_crystal_colour yellow
_exptl_crystal_density_diffrn 1.732
_exptl_crystal_description plate
_exptl_crystal_F_000 2512
_exptl_crystal_size_max 0.2
_exptl_crystal_size_mid 0.04
_exptl_crystal_size_min 0.04
_refine_diff_density_max 1.02
_refine_diff_density_min -1.072
_refine_diff_density_rms 0.094
_refine_ls_extinction_method none
_refine_ls_goodness_of_fit_ref 1.084
_refine_ls_hydrogen_treatment constr
_refine_ls_matrix_type full
_refine_ls_number_parameters 374
_refine_ls_number_reflns 9826
_refine_ls_number_restraints 233
_refine_ls_restrained_S_all 1.084
_refine_ls_R_factor_all 0.0416
_refine_ls_R_factor_gt 0.0233
_refine_ls_shift/su_max 0.003
_refine_ls_shift/su_mean 0
_refine_ls_structure_factor_coef Fsqd
_refine_ls_weighting_details 'w=1/[\s^2^(Fo^2^)+(0.0113P)^2^+5.0644P] where P=(Fo^2^+2Fc^2^)/3'
_refine_ls_weighting_scheme calc
_refine_ls_wR_factor_gt 0.0413
_refine_ls_wR_factor_ref 0.047
_reflns_Friedel_coverage 0
_reflns_number_gt 7453
_reflns_number_total 9826
_reflns_threshold_expression 'I > 2\s(I)'
_cod_data_source_file d4dt01907e2.cif
_cod_data_source_block Mono-Re-Phe
_cod_depositor_comments 'Adding full bibliography for 7716876--7716879.cif.'
_cod_database_code 7716876
_shelx_shelxl_version_number 2019/3

loop_
_symmetry_equiv_pos_as_xyz
'x, y, z'
'-x+1/2, -y, z+1/2'
'-x, y+1/2, -z+1/2'
'x+1/2, -y+1/2, -z'
'-x, -y, -z'
'x-1/2, y, -z-1/2'
'x, -y-1/2, z-1/2'
'-x-1/2, y-1/2, z'

loop_
_atom_site_label
_atom_site_type_symbol
_atom_site_fract_x
_atom_site_fract_y
_atom_site_fract_z
_atom_site_U_iso_or_equiv
_atom_site_adp_type
_atom_site_occupancy
_atom_site_site_symmetry_order
_atom_site_calc_flag
_atom_site_refinement_flags_posn
_atom_site_refinement_flags_adp
_atom_site_refinement_flags_occupancy
_atom_site_disorder_assembly
_atom_site_disorder_group
C1 C 0.3260(2) 0.22006(14) 0.41217(9) 0.0350(5) Uani 1 1 d . . . . .
C2 C 0.5424(2) 0.27216(14) 0.38608(9) 0.0347(5) Uani 1 1 d . . . . .
C3 C 0.4963(2) 0.12252(14) 0.38874(9) 0.0352(5) Uani 1 1 d . . . . .
C4 C 0.38011(19) 0.06717(13) 0.50953(9) 0.0317(4) Uani 1 1 d . . . . .
H4 H 0.391672 0.038568 0.477263 0.038 Uiso 1 1 calc R U . . .
C5 C 0.3328(2) 0.02997(14) 0.55365(10) 0.0402(5) Uani 1 1 d . . . . .
H5 H 0.312187 -0.022907 0.551786 0.048 Uiso 1 1 calc R U . . .
C6 C 0.3163(3) 0.07131(15) 0.60047(10) 0.0444(6) Uani 1 1 d . . . . .
H6 H 0.283228 0.047238 0.631365 0.053 Uiso 1 1 calc R U . . .
C7 C 0.3480(2) 0.14799(14) 0.60232(9) 0.0360(5) Uani 1 1 d . . . . .
H7 H 0.337398 0.17707 0.634442 0.043 Uiso 1 1 calc R U . . .
C8 C 0.39546(18) 0.18172(12) 0.55671(8) 0.0269(4) Uani 1 1 d . . . . .
C9 C 0.43311(18) 0.26159(12) 0.55122(7) 0.0253(4) Uani 1 1 d . . . . .
C10 C 0.4798(2) 0.38268(13) 0.55816(8) 0.0332(4) Uani 1 1 d D . . . .
C17 C 0.5144(8) 0.4566(6) 0.5846(6) 0.039(2) Uani 0.532(4) 1 d D U P A 1
H17A H 0.51164 0.44972 0.624251 0.046 Uiso 0.532(4) 1 calc R U P A 1
H17B H 0.456332 0.496619 0.574903 0.046 Uiso 0.532(4) 1 calc R U P A 1
C18 C 0.6362(5) 0.4848(3) 0.5688(2) 0.0388(11) Uani 0.532(4) 1 d D U P A 1
H18A H 0.693264 0.442987 0.575616 0.047 Uiso 0.532(4) 1 calc R U P A 1
H18B H 0.636873 0.495594 0.529526 0.047 Uiso 0.532(4) 1 calc R U P A 1
C19 C 0.6763(8) 0.5555(5) 0.5982(3) 0.0453(15) Uani 0.532(4) 1 d D U P A 1
H19A H 0.612881 0.594335 0.597149 0.054 Uiso 0.532(4) 1 calc R U P A 1
H19B H 0.744962 0.577313 0.579103 0.054 Uiso 0.532(4) 1 calc R U P A 1
C20 C 0.7100(5) 0.5402(3) 0.6577(2) 0.0513(12) Uani 0.532(4) 1 d D U P A 1
H20A H 0.643085 0.515185 0.676115 0.062 Uiso 0.532(4) 1 calc R U P A 1
H20B H 0.776875 0.503905 0.658591 0.062 Uiso 0.532(4) 1 calc R U P A 1
C21 C 0.7427(6) 0.6110(4) 0.6882(2) 0.0628(14) Uani 0.532(4) 1 d D U P A 1
H21A H 0.676771 0.64791 0.685951 0.075 Uiso 0.532(4) 1 calc R U P A 1
H21B H 0.811086 0.634974 0.670205 0.075 Uiso 0.532(4) 1 calc R U P A 1
C22 C 0.7727(7) 0.5984(5) 0.7476(3) 0.0676(17) Uani 0.532(4) 1 d D U P A 1
H22A H 0.702023 0.578424 0.76615 0.081 Uiso 0.532(4) 1 calc R U P A 1
H22B H 0.791693 0.648828 0.763933 0.081 Uiso 0.532(4) 1 calc R U P A 1
C23 C 0.8757(8) 0.5426(6) 0.7589(4) 0.068(2) Uani 0.532(4) 1 d D U P A 1
H23A H 0.88985 0.53865 0.798315 0.082 Uiso 0.532(4) 1 calc R U P A 1
H23B H 0.85711 0.490637 0.744954 0.082 Uiso 0.532(4) 1 calc R U P A 1
C24 C 0.9798(7) 0.5731(6) 0.7318(4) 0.093(2) Uani 0.532(4) 1 d D U P A 1
H24A H 0.962897 0.580422 0.693373 0.14 Uiso 0.532(4) 1 calc R U P A 1
H24B H 1.04487 0.536745 0.735941 0.14 Uiso 0.532(4) 1 calc R U P A 1
H24C H 1.001305 0.622528 0.748074 0.14 Uiso 0.532(4) 1 calc R U P A 1
C17' C 0.4988(10) 0.4627(6) 0.5790(7) 0.0360(19) Uani 0.468(4) 1 d D U P A 2
H17C H 0.450072 0.47195 0.611436 0.043 Uiso 0.468(4) 1 calc R U P A 2
H17D H 0.477379 0.500997 0.551063 0.043 Uiso 0.468(4) 1 calc R U P A 2
C18' C 0.6292(6) 0.4693(4) 0.5931(3) 0.0477(13) Uani 0.468(4) 1 d D U P A 2
H18C H 0.647937 0.429969 0.620655 0.057 Uiso 0.468(4) 1 calc R U P A 2
H18D H 0.675441 0.457038 0.560351 0.057 Uiso 0.468(4) 1 calc R U P A 2
C19' C 0.6680(8) 0.5463(6) 0.6139(3) 0.0477(17) Uani 0.468(4) 1 d D U P A 2
H19C H 0.622949 0.559604 0.64677 0.057 Uiso 0.468(4) 1 calc R U P A 2
H19D H 0.652622 0.5863 0.586286 0.057 Uiso 0.468(4) 1 calc R U P A 2
C20' C 0.7973(5) 0.5444(4) 0.6269(3) 0.0558(14) Uani 0.468(4) 1 d D U P A 2
H20C H 0.812186 0.498155 0.64926 0.067 Uiso 0.468(4) 1 calc R U P A 2
H20D H 0.840493 0.537374 0.592584 0.067 Uiso 0.468(4) 1 calc R U P A 2
C21' C 0.8493(6) 0.6117(4) 0.6554(3) 0.0582(15) Uani 0.468(4) 1 d D U P A 2
H21C H 0.934334 0.602149 0.659922 0.07 Uiso 0.468(4) 1 calc R U P A 2
H21D H 0.840699 0.657371 0.631874 0.07 Uiso 0.468(4) 1 calc R U P A 2
C22' C 0.7993(7) 0.6306(4) 0.7092(3) 0.0628(16) Uani 0.468(4) 1 d D U P A 2
H22C H 0.715841 0.64466 0.704588 0.075 Uiso 0.468(4) 1 calc R U P A 2
H22D H 0.840672 0.676199 0.723747 0.075 Uiso 0.468(4) 1 calc R U P A 2
C23' C 0.8077(11) 0.5651(6) 0.7508(4) 0.078(2) Uani 0.468(4) 1 d D U P A 2
H23C H 0.771241 0.582935 0.784871 0.094 Uiso 0.468(4) 1 calc R U P A 2
H23D H 0.760491 0.521268 0.737422 0.094 Uiso 0.468(4) 1 calc R U P A 2
C24' C 0.9293(11) 0.5358(8) 0.7637(6) 0.092(3) Uani 0.468(4) 1 d D U P A 2
H24D H 0.965719 0.515604 0.730789 0.139 Uiso 0.468(4) 1 calc R U P A 2
H24E H 0.924092 0.494776 0.790772 0.139 Uiso 0.468(4) 1 calc R U P A 2
H24F H 0.977032 0.578063 0.777996 0.139 Uiso 0.468(4) 1 calc R U P A 2
C11 C 0.40375(19) 0.32127(12) 0.64323(8) 0.0281(4) Uani 1 1 d . . . . .
C12 C 0.2933(2) 0.34747(14) 0.65615(9) 0.0364(5) Uani 1 1 d . . . . .
H12 H 0.241606 0.364911 0.628675 0.044 Uiso 1 1 calc R U . . .
C13 C 0.2586(2) 0.34803(17) 0.71003(10) 0.0462(6) Uani 1 1 d . . . . .
H13 H 0.183051 0.366421 0.719699 0.055 Uiso 1 1 calc R U . . .
C14 C 0.3342(3) 0.32182(16) 0.74929(10) 0.0483(7) Uani 1 1 d . . . . .
H14 H 0.310224 0.322025 0.786042 0.058 Uiso 1 1 calc R U . . .
C15 C 0.4434(3) 0.29552(17) 0.73597(10) 0.0502(7) Uani 1 1 d . . . . .
H15 H 0.494242 0.276995 0.763431 0.06 Uiso 1 1 calc R U . . .
C16 C 0.4805(2) 0.29572(15) 0.68226(9) 0.0406(5) Uani 1 1 d . . . . .
H16 H 0.556908 0.27864 0.672833 0.049 Uiso 1 1 calc R U . . .
N1 N 0.41059(15) 0.14168(10) 0.50986(6) 0.0254(3) Uani 1 1 d . . . . .
N2 N 0.46924(15) 0.28665(10) 0.50395(7) 0.0267(3) Uani 1 1 d . . . . .
N3 N 0.49888(17) 0.36297(11) 0.50756(7) 0.0340(4) Uani 1 1 d . . . . .
N4 N 0.43887(16) 0.32065(10) 0.58722(6) 0.0269(3) Uani 1 1 d . . . . .
O1 O 0.23358(17) 0.22503(13) 0.39411(8) 0.0540(5) Uani 1 1 d . . . . .
O2 O 0.57831(19) 0.31342(12) 0.35386(7) 0.0548(5) Uani 1 1 d . . . . .
O3 O 0.50840(19) 0.07473(12) 0.35687(8) 0.0571(5) Uani 1 1 d . . . . .
Cl1 Cl 0.67240(5) 0.17464(4) 0.48100(2) 0.03535(11) Uani 1 1 d . . . . .
Re1 Re 0.48006(2) 0.20441(2) 0.43975(2) 0.02517(2) Uani 1 1 d . . . . .

loop_
_atom_site_aniso_label
_atom_site_aniso_U_11
_atom_site_aniso_U_22
_atom_site_aniso_U_33
_atom_site_aniso_U_23
_atom_site_aniso_U_13
_atom_site_aniso_U_12
C1 0.0380(12) 0.0397(13) 0.0272(10) -0.0006(9) -0.0029(9) -0.0009(9)
C2 0.0382(13) 0.0405(12) 0.0254(9) -0.0035(8) 0.0024(8) -0.0015(9)
C3 0.0417(14) 0.0380(12) 0.0258(9) -0.0043(8) -0.0026(8) -0.0006(9)
C4 0.0324(11) 0.0304(11) 0.0323(10) -0.0041(8) -0.0024(8) -0.0011(9)
C5 0.0508(14) 0.0293(11) 0.0405(13) 0.0012(10) -0.0006(10) -0.0079(10)
C6 0.0627(17) 0.0371(13) 0.0334(12) 0.0052(10) 0.0080(11) -0.0094(12)
C7 0.0450(13) 0.0364(12) 0.0266(10) 0.0001(9) 0.0053(9) -0.0042(10)
C8 0.0264(9) 0.0293(9) 0.0249(9) -0.0009(8) -0.0019(7) 0.0001(7)
C9 0.0249(9) 0.0303(10) 0.0207(8) -0.0031(7) 0.0009(7) 0.0004(8)
C10 0.0395(11) 0.0320(10) 0.0281(9) -0.0051(8) 0.0050(9) -0.0068(9)
C17 0.043(3) 0.035(3) 0.039(4) -0.014(3) 0.009(3) -0.009(3)
C18 0.046(2) 0.034(2) 0.037(2) -0.0074(19) 0.011(2) -0.0071(18)
C19 0.049(3) 0.040(3) 0.047(3) -0.007(3) 0.005(3) -0.009(2)
C20 0.056(3) 0.051(3) 0.048(2) -0.006(2) -0.010(2) 0.000(2)
C21 0.073(3) 0.061(3) 0.054(3) -0.013(2) -0.022(3) 0.003(3)
C22 0.078(4) 0.073(4) 0.051(3) -0.011(3) -0.015(3) 0.011(3)
C23 0.075(5) 0.067(4) 0.063(4) 0.000(3) -0.010(4) 0.008(4)
C24 0.094(5) 0.094(6) 0.091(6) -0.028(5) 0.005(4) -0.017(4)
C17' 0.051(4) 0.027(3) 0.030(3) -0.005(2) 0.002(3) 0.000(3)
C18' 0.050(3) 0.039(3) 0.054(3) -0.010(3) 0.000(3) -0.003(2)
C19' 0.049(3) 0.043(3) 0.051(4) -0.016(3) 0.003(3) -0.005(3)
C20' 0.047(3) 0.068(3) 0.052(3) -0.017(3) 0.004(2) -0.003(3)
C21' 0.060(3) 0.056(3) 0.059(3) -0.011(3) 0.001(3) -0.005(3)
C22' 0.068(4) 0.060(3) 0.061(3) -0.016(3) 0.005(3) -0.002(3)
C23' 0.093(5) 0.082(5) 0.059(3) -0.004(4) -0.003(4) -0.005(4)
C24' 0.100(8) 0.094(7) 0.083(6) -0.003(5) -0.025(6) -0.013(6)
C11 0.0321(10) 0.0326(10) 0.0196(8) -0.0063(7) 0.0025(7) -0.0047(8)
C12 0.0337(11) 0.0465(13) 0.0290(10) -0.0061(9) 0.0019(8) -0.0028(10)
C13 0.0426(14) 0.0623(17) 0.0336(12) -0.0088(11) 0.0132(10) -0.0074(12)
C14 0.0617(18) 0.0594(16) 0.0237(10) -0.0053(11) 0.0090(11) -0.0168(14)
C15 0.0592(17) 0.0651(18) 0.0262(10) 0.0034(12) -0.0075(11) -0.0048(14)
C16 0.0389(11) 0.0540(14) 0.0288(10) -0.0019(10) -0.0022(9) 0.0024(12)
N1 0.0244(8) 0.0285(8) 0.0235(7) -0.0021(6) -0.0009(6) -0.0010(7)
N2 0.0300(9) 0.0276(9) 0.0225(7) -0.0035(6) 0.0026(6) -0.0037(7)
N3 0.0452(12) 0.0302(9) 0.0266(8) -0.0057(7) 0.0080(7) -0.0080(8)
N4 0.0299(8) 0.0307(8) 0.0202(7) -0.0051(6) 0.0021(6) -0.0035(7)
O1 0.0403(10) 0.0734(14) 0.0482(11) 0.0031(10) -0.0147(9) 0.0019(9)
O2 0.0651(13) 0.0615(13) 0.0379(10) 0.0119(9) 0.0107(9) -0.0099(10)
O3 0.0799(15) 0.0502(11) 0.0411(10) -0.0226(9) -0.0047(10) 0.0047(10)
Cl1 0.0273(2) 0.0460(3) 0.0328(2) -0.0070(2) -0.00267(19) -0.0001(2)
Re1 0.02769(4) 0.02917(4) 0.01865(3) -0.00409(3) -0.00017(3) -0.00174(3)

loop_
_atom_type_symbol
_atom_type_description
_atom_type_scat_dispersion_real
_atom_type_scat_dispersion_imag
_atom_type_scat_source
C C 0.0033 0.0016 'International Tables Vol C Tables 4.2.6.8 and 6.1.1.4'
H H 0 0 'International Tables Vol C Tables 4.2.6.8 and 6.1.1.4'
N N 0.0061 0.0033 'International Tables Vol C Tables 4.2.6.8 and 6.1.1.4'
O O 0.0106 0.006 'International Tables Vol C Tables 4.2.6.8 and 6.1.1.4'
Cl Cl 0.1484 0.1585 'International Tables Vol C Tables 4.2.6.8 and 6.1.1.4'
Re Re -1.0185 7.231 'International Tables Vol C Tables 4.2.6.8 and 6.1.1.4'

loop_
_geom_angle_atom_site_label_1
_geom_angle_atom_site_label_2
_geom_angle_atom_site_label_3
_geom_angle
_geom_angle_site_symmetry_1
_geom_angle_site_symmetry_3
_geom_angle_publ_flag
O1 C1 Re1 175.7(2) . . ?
O2 C2 Re1 179.0(2) . . ?
O3 C3 Re1 177.7(2) . . ?
N1 C4 C5 123.3(2) . . ?
N1 C4 H4 118.3 . . ?
C5 C4 H4 118.3 . . ?
C6 C5 C4 118.4(2) . . ?
C6 C5 H5 120.8 . . ?
C4 C5 H5 120.8 . . ?
C5 C6 C7 119.7(2) . . ?
C5 C6 H6 120.1 . . ?
C7 C6 H6 120.1 . . ?
C6 C7 C8 119.0(2) . . ?
C6 C7 H7 120.5 . . ?
C8 C7 H7 120.5 . . ?
N1 C8 C7 121.84(19) . . ?
N1 C8 C9 111.66(17) . . ?
C7 C8 C9 126.49(19) . . ?
N2 C9 N4 108.52(18) . . ?
N2 C9 C8 119.35(17) . . ?
N4 C9 C8 132.12(18) . . ?
N3 C10 N4 110.42(19) . . ?
N3 C10 C17 126.6(6) . . ?
N4 C10 C17 122.3(6) . . ?
N3 C10 C17' 123.0(7) . . ?
N4 C10 C17' 126.6(7) . . ?
C10 C17 C18 113.9(8) . . ?
C10 C17 H17A 108.8 . . ?
C18 C17 H17A 108.8 . . ?
C10 C17 H17B 108.8 . . ?
C18 C17 H17B 108.8 . . ?
H17A C17 H17B 107.7 . . ?
C19 C18 C17 114.7(6) . . ?
C19 C18 H18A 108.6 . . ?
C17 C18 H18A 108.6 . . ?
C19 C18 H18B 108.6 . . ?
C17 C18 H18B 108.6 . . ?
H18A C18 H18B 107.6 . . ?
C18 C19 C20 113.4(6) . . ?
C18 C19 H19A 108.9 . . ?
C20 C19 H19A 108.9 . . ?
C18 C19 H19B 108.9 . . ?
C20 C19 H19B 108.9 . . ?
H19A C19 H19B 107.7 . . ?
C21 C20 C19 113.7(5) . . ?
C21 C20 H20A 108.8 . . ?
C19 C20 H20A 108.8 . . ?
C21 C20 H20B 108.8 . . ?
C19 C20 H20B 108.8 . . ?
H20A C20 H20B 107.7 . . ?
C20 C21 C22 115.1(6) . . ?
C20 C21 H21A 108.5 . . ?
C22 C21 H21A 108.5 . . ?
C20 C21 H21B 108.5 . . ?
C22 C21 H21B 108.5 . . ?
H21A C21 H21B 107.5 . . ?
C21 C22 C23 115.8(7) . . ?
C21 C22 H22A 108.3 . . ?
C23 C22 H22A 108.3 . . ?
C21 C22 H22B 108.3 . . ?
C23 C22 H22B 108.3 . . ?
H22A C22 H22B 107.4 . . ?
C24 C23 C22 107.8(8) . . ?
C24 C23 H23A 110.1 . . ?
C22 C23 H23A 110.1 . . ?
C24 C23 H23B 110.1 . . ?
C22 C23 H23B 110.1 . . ?
H23A C23 H23B 108.5 . . ?
C23 C24 H24A 109.5 . . ?
C23 C24 H24B 109.5 . . ?
H24A C24 H24B 109.5 . . ?
C23 C24 H24C 109.5 . . ?
H24A C24 H24C 109.5 . . ?
H24B C24 H24C 109.5 . . ?
C10 C17' C18' 106.7(8) . . ?
C10 C17' H17C 110.4 . . ?
C18' C17' H17C 110.4 . . ?
C10 C17' H17D 110.4 . . ?
C18' C17' H17D 110.4 . . ?
H17C C17' H17D 108.6 . . ?
C19' C18' C17' 115.6(7) . . ?
C19' C18' H18C 108.4 . . ?
C17' C18' H18C 108.4 . . ?
C19' C18' H18D 108.4 . . ?
C17' C18' H18D 108.4 . . ?
H18C C18' H18D 107.5 . . ?
C18' C19' C20' 110.0(7) . . ?
C18' C19' H19C 109.7 . . ?
C20' C19' H19C 109.7 . . ?
C18' C19' H19D 109.7 . . ?
C20' C19' H19D 109.7 . . ?
H19C C19' H19D 108.2 . . ?
C21' C20' C19' 118.2(6) . . ?
C21' C20' H20C 107.8 . . ?
C19' C20' H20C 107.8 . . ?
C21' C20' H20D 107.8 . . ?
C19' C20' H20D 107.8 . . ?
H20C C20' H20D 107.1 . . ?
C22' C21' C20' 116.5(6) . . ?
C22' C21' H21C 108.2 . . ?
C20' C21' H21C 108.2 . . ?
C22' C21' H21D 108.2 . . ?
C20' C21' H21D 108.2 . . ?
H21C C21' H21D 107.3 . . ?
C21' C22' C23' 114.3(7) . . ?
C21' C22' H22C 108.7 . . ?
C23' C22' H22C 108.7 . . ?
C21' C22' H22D 108.7 . . ?
C23' C22' H22D 108.7 . . ?
H22C C22' H22D 107.6 . . ?
C24' C23' C22' 116.6(10) . . ?
C24' C23' H23C 108.1 . . ?
C22' C23' H23C 108.1 . . ?
C24' C23' H23D 108.1 . . ?
C22' C23' H23D 108.1 . . ?
H23C C23' H23D 107.3 . . ?
C23' C24' H24D 109.5 . . ?
C23' C24' H24E 109.5 . . ?
H24D C24' H24E 109.5 . . ?
C23' C24' H24F 109.5 . . ?
H24D C24' H24F 109.5 . . ?
H24E C24' H24F 109.5 . . ?
C12 C11 C16 121.7(2) . . ?
C12 C11 N4 118.66(19) . . ?
C16 C11 N4 119.7(2) . . ?
C11 C12 C13 119.0(2) . . ?
C11 C12 H12 120.5 . . ?
C13 C12 H12 120.5 . . ?
C14 C13 C12 119.7(2) . . ?
C14 C13 H13 120.1 . . ?
C12 C13 H13 120.1 . . ?
C15 C14 C13 120.7(2) . . ?
C15 C14 H14 119.6 . . ?
C13 C14 H14 119.6 . . ?
C14 C15 C16 120.4(2) . . ?
C14 C15 H15 119.8 . . ?
C16 C15 H15 119.8 . . ?
C11 C16 C15 118.5(2) . . ?
C11 C16 H16 120.8 . . ?
C15 C16 H16 120.8 . . ?
C4 N1 C8 117.74(18) . . ?
C4 N1 Re1 124.61(14) . . ?
C8 N1 Re1 117.65(13) . . ?
C9 N2 N3 109.86(16) . . ?
C9 N2 Re1 117.22(13) . . ?
N3 N2 Re1 132.83(13) . . ?
C10 N3 N2 105.83(17) . . ?
C9 N4 C10 105.36(16) . . ?
C9 N4 C11 128.40(18) . . ?
C10 N4 C11 126.14(17) . . ?
C1 Re1 C3 87.66(10) . . ?
C1 Re1 C2 90.34(10) . . ?
C3 Re1 C2 87.92(10) . . ?
C1 Re1 N2 96.75(8) . . ?
C3 Re1 N2 173.18(8) . . ?
C2 Re1 N2 97.23(8) . . ?
C1 Re1 N1 91.22(8) . . ?
C3 Re1 N1 100.78(8) . . ?
C2 Re1 N1 171.22(8) . . ?
N2 Re1 N1 74.01(6) . . ?
C1 Re1 Cl1 174.68(7) . . ?
C3 Re1 Cl1 91.76(7) . . ?
C2 Re1 Cl1 94.92(7) . . ?
N2 Re1 Cl1 83.37(5) . . ?
N1 Re1 Cl1 83.69(5) . . ?

loop_
_geom_bond_atom_site_label_1
_geom_bond_atom_site_label_2
_geom_bond_distance
_geom_bond_site_symmetry_2
_geom_bond_publ_flag
C1 O1 1.149(3) . ?
C1 Re1 1.904(2) . ?
C2 O2 1.148(3) . ?
C2 Re1 1.913(2) . ?
C3 O3 1.154(3) . ?
C3 Re1 1.912(2) . ?
C4 N1 1.341(3) . ?
C4 C5 1.379(3) . ?
C4 H4 0.95 . ?
C5 C6 1.377(3) . ?
C5 H5 0.95 . ?
C6 C7 1.382(3) . ?
C6 H6 0.95 . ?
C7 C8 1.382(3) . ?
C7 H7 0.95 . ?
C8 N1 1.364(2) . ?
C8 C9 1.460(3) . ?
C9 N2 1.315(2) . ?
C9 N4 1.361(2) . ?
C10 N3 1.317(3) . ?
C10 N4 1.378(3) . ?
C10 C17 1.495(9) . ?
C10 C17' 1.499(10) . ?
C17 C18 1.525(10) . ?
C17 H17A 0.99 . ?
C17 H17B 0.99 . ?
C18 C19 1.499(8) . ?
C18 H18A 0.99 . ?
C18 H18B 0.99 . ?
C19 C20 1.546(8) . ?
C19 H19A 0.99 . ?
C19 H19B 0.99 . ?
C20 C21 1.491(7) . ?
C20 H20A 0.99 . ?
C20 H20B 0.99 . ?
C21 C22 1.527(9) . ?
C21 H21A 0.99 . ?
C21 H21B 0.99 . ?
C22 C23 1.550(10) . ?
C22 H22A 0.99 . ?
C22 H22B 0.99 . ?
C23 C24 1.463(11) . ?
C23 H23A 0.99 . ?
C23 H23B 0.99 . ?
C24 H24A 0.98 . ?
C24 H24B 0.98 . ?
C24 H24C 0.98 . ?
C17' C18' 1.532(11) . ?
C17' H17C 0.99 . ?
C17' H17D 0.99 . ?
C18' C19' 1.502(9) . ?
C18' H18C 0.99 . ?
C18' H18D 0.99 . ?
C19' C20' 1.510(10) . ?
C19' H19C 0.99 . ?
C19' H19D 0.99 . ?
C20' C21' 1.489(8) . ?
C20' H20C 0.99 . ?
C20' H20D 0.99 . ?
C21' C22' 1.486(9) . ?
C21' H21C 0.99 . ?
C21' H21D 0.99 . ?
C22' C23' 1.539(11) . ?
C22' H22C 0.99 . ?
C22' H22D 0.99 . ?
C23' C24' 1.512(12) . ?
C23' H23C 0.99 . ?
C23' H23D 0.99 . ?
C24' H24D 0.98 . ?
C24' H24E 0.98 . ?
C24' H24F 0.98 . ?
C11 C12 1.377(3) . ?
C11 C16 1.377(3) . ?
C11 N4 1.443(2) . ?
C12 C13 1.391(3) . ?
C12 H12 0.95 . ?
C13 C14 1.377(4) . ?
C13 H13 0.95 . ?
C14 C15 1.367(4) . ?
C14 H14 0.95 . ?
C15 C16 1.395(3) . ?
C15 H15 0.95 . ?
C16 H16 0.95 . ?
N1 Re1 2.1974(17) . ?
N2 N3 1.372(2) . ?
N2 Re1 2.1411(16) . ?
Cl1 Re1 2.4747(6) . ?
